data_4000791
loop_
_publ_author_name
'Reeves-McLaren, Nik'
'Smith, Ronald I.'
'West, Anthony R.'

_publ_section_title
;
 Lithium-Ion Conduction Pathways in Complex Lithium Spinels Li2MGe3O8(M =
 Ni or Zn)
;
_journal_issue 15
_journal_name_full 'Chemistry of Materials'
_journal_page_first 3556
_journal_paper_doi 10.1021/cm201429f
_journal_volume 23
_journal_year 2011
_chemical_formula_sum 'Ge3 Li1.99 O8 Zn'
_chemical_formula_weight 424.98
_chemical_name_systematic ' ?'
_space_group_IT_number 212
_symmetry_cell_setting cubic
_symmetry_space_group_name_Hall 'P 4acd 2ab 3'
_symmetry_space_group_name_H-M 'P 43 3 2'
_audit_creation_date 2011-07-04T15:58
_audit_creation_method 'from EXP file using GSAS2CIF'
_audit_update_record ' 2011-07-04T15:58  Initial CIF as created by GSAS2CIF'
_cell_angle_alpha 90.0
_cell_angle_beta 90.0
_cell_angle_gamma 90.0
_cell_formula_units_Z 4
_cell_length_a 8.28823(17)
_cell_length_b 8.28823
_cell_length_c 8.28823
_cell_volume 569.358(12)
_computing_structure_refinement GSAS
_diffrn_radiation_probe neutron
_exptl_absorpt_correction_T_max 1.00000
_exptl_absorpt_correction_T_min 1.00000
_exptl_absorpt_process_details
;   GSAS Absorption/surface roughness correction: function number 0
 No correction is applied.
;
_pd_block_id 2011-07-04T15:58|LZG-850-ASINPAPER|nik|polaris
_pd_calc_method 'Rietveld Refinement'
_pd_instr_location ' ?'
_pd_meas_2theta_fixed 90.00
_pd_meas_number_of_points 5525
_pd_phase_name LZG
_pd_proc_info_datetime 2011-07-04T15:58:30
_pd_proc_info_excluded_regions ' ?'
_pd_proc_ls_background_function
;   GSAS Background function number 1 with  6 terms.
 Shifted Chebyshev function of 1st kind
      1:   0.624974     2:  -5.355500E-02 3:   7.694920E-02 4:  -2.872910E-02
      5:   2.143050E-02 6:  -4.301710E-03
;
_pd_proc_ls_peak_cutoff 0.00100
_pd_proc_ls_profile_function
;
 TOF Profile function number 3 with  21 terms
 Profile coefficients for exponential pseudovoigt
  convolution Von Dreele, 1990 (unpublished)
 Peak tails are ignored  where the intensity is below 0.0010 times the peak
   Aniso. broadening axis   0.0   0.0   1.0
;
_pd_proc_ls_prof_R_factor 0.0383
_pd_proc_ls_prof_wR_expected 0.0176
_pd_proc_ls_prof_wR_factor 0.0252
_pd_proc_number_of_points 5525
_pd_spec_mounting ' ?'
_refine_ls_goodness_of_fit_all 1.43
_refine_ls_matrix_type full
_refine_ls_number_parameters 0
_refine_ls_number_restraints 0
_refine_ls_R_Fsqd_factor 0.11522
_refine_ls_shift/su_max 0.06
_refine_ls_shift/su_mean 0.01
_reflns_d_resolution_high 0.500
_reflns_d_resolution_low 3.707
_reflns_limit_h_max 17
_reflns_limit_h_min 1
_reflns_limit_k_max 12
_reflns_limit_k_min 0
_reflns_limit_l_max 10
_reflns_limit_l_min 0
_reflns_number_total 529
_cod_data_source_file cm201429f_si_004.cif
_cod_data_source_block LZG-850-ASINPAPER_publ
_cod_original_cell_volume 569.358(35)
_cod_original_formula_sum 'Ge3 Li1.99 O8 Zn1.00'
_cod_database_code 4000791
_gsas_exptl_extinct_corr_t_min 1.00000
_gsas_exptl_extinct_corr_t_max 1.00000

loop_
_symmetry_equiv_pos_site_id
_symmetry_equiv_pos_as_xyz
1 +x,+y,+z
2 +z,+x,+y
3 +y,+z,+x
4 -y+3/4,+x+1/4,+z+3/4
5 +z+3/4,-y+3/4,+x+1/4
6 +x+1/4,+z+3/4,-y+3/4
7 -x+1/2,-y,+z+1/2
8 -z,+x+1/2,-y+1/2
9 -y+1/2,-z,+x+1/2
10 +x+1/2,-y+1/2,-z
11 +z+1/2,-x+1/2,-y
12 -y,+z+1/2,-x+1/2
13 +y+3/4,-x+3/4,+z+1/4
14 +z+1/4,+y+3/4,-x+3/4
15 -x+3/4,+z+1/4,+y+3/4
16 -x+1/4,-z+1/4,-y+1/4
17 -y+1/4,-x+1/4,-z+1/4
18 -z+1/4,-y+1/4,-x+1/4
19 +y+1/2,-z+1/2,-x
20 +y+1/4,+x+3/4,-z+3/4
21 -z+3/4,+y+1/4,+x+3/4
22 +x+3/4,-z+3/4,+y+1/4
23 -x,+y+1/2,-z+1/2
24 -z+1/2,-x,+y+1/2

loop_
_atom_site_type_symbol
_atom_site_label
_atom_site_fract_x
_atom_site_fract_y
_atom_site_fract_z
_atom_site_occupancy
_atom_site_thermal_displace_type
_atom_site_U_iso_or_equiv
_atom_site_symmetry_multiplicity
Li LI1 0.00492 0.00492 0.00492 0.5 Uiso 0.0108 8
Zn ZN2 0.00492 0.00492 0.00492 0.5 Uiso 0.0108 8
Li LI3 0.125 0.125 0.125 0.13168 Uiso 0.005 4
Ge GE4 0.125 0.37622 0.87378 1.0 Uiso 0.01038 12
O- O5 0.38738 0.38738 0.38738 1.0 Uiso 0.01416 8
O- O6 0.09689 0.1334 0.3942 1.0 Uiso 0.01342 24
Li LI7 0.625 0.625 0.625 0.61834 Uiso 0.005 4
Li LI8 0.98478 0.18012 0.01096 0.04069 Uiso 0.005 24

loop_
_atom_type_symbol
_atom_type_number_in_cell
_atom_type_scat_length_neutron
_atom_type_scat_source
Li+1 4.527 -0.1900 International_Tables_Vol_C
Zn+2 4.0 0.5680 International_Tables_Vol_C
Ge+4 12.0 0.8185 International_Tables_Vol_C
O-2 32.0 0.5805 International_Tables_Vol_C
Li 3.45 -0.1900 International_Tables_Vol_C
